data_2239885
loop_
_publ_author_name
'Hayour, Hasna'
'Bouraiou, Abdelmalek'
'Bouacida, Sofiane'
'Benzerka, Saida'
'Belfaitah, Ali'

_publ_section_title
;
 Crystal structure of ethyl 2-chloro-5,8-dimethoxyquinoline-3-carboxylate
;
_journal_coeditor_code HG5402
_journal_issue 9
_journal_name_full 'Acta Crystallographica Section E'
_journal_page_first o964
_journal_page_last o965
_journal_paper_doi 10.1107/S1600536814017309
_journal_volume 70
_journal_year 2014
_chemical_formula_iupac 'C14 H14 Cl N O4'
_chemical_formula_moiety 'C14 H14 Cl N O4'
_chemical_formula_sum 'C14 H14 Cl N O4'
_chemical_formula_weight 295.71
_chemical_name_systematic
;
Ethyl 2-chloro-5,8-dimethoxyquinoline-3-carboxylate
;
_space_group_IT_number 2
_symmetry_cell_setting triclinic
_symmetry_space_group_name_Hall '-P 1'
_symmetry_space_group_name_H-M 'P -1'
_atom_sites_solution_hydrogens geom
_atom_sites_solution_primary direct
_atom_sites_solution_secondary difmap
_audit_conform_dict_name cif_core.dic
_audit_conform_dict_version 2.3
_audit_creation_method 'WinGX routine CIF_UPDATE'
_cell_angle_alpha 76.071(10)
_cell_angle_beta 72.021(10)
_cell_angle_gamma 86.037(10)
_cell_formula_units_Z 2
_cell_length_a 7.512(4)
_cell_length_b 9.759(5)
_cell_length_c 9.811(5)
_cell_measurement_reflns_used 4109
_cell_measurement_temperature 150(2)
_cell_measurement_theta_max 34.09
_cell_measurement_theta_min 2.73
_cell_volume 664.0(6)
_computing_cell_refinement 'SAINT (Bruker, 2006)'
_computing_data_collection 'APEX2 (Bruker, 2006)'
_computing_data_reduction 'SAINT (Bruker, 2006)'
_computing_molecular_graphics 'ORTEP-3 for Windows (Farrugia, 2012) and DIAMOND (Brandenburg & Berndt, 2001)'
_computing_publication_material 'WinGX (Farrugia, 2012)'
_computing_structure_refinement 'SHELXL97 (Sheldrick, 2008)'
_computing_structure_solution 'SIR2002 (Burla <i>et al.</i>, 2005)'
_diffrn_ambient_temperature 150(2)
_diffrn_measured_fraction_theta_full 0.999
_diffrn_measured_fraction_theta_max 0.908
_diffrn_measurement_device_type 'Bruker APEXII'
_diffrn_measurement_method 'CCD rotation images, thin slices'
_diffrn_radiation_monochromator graphite
_diffrn_radiation_type MoK\a
_diffrn_radiation_wavelength 0.71073
_diffrn_reflns_av_R_equivalents 0.0236
_diffrn_reflns_limit_h_max 11
_diffrn_reflns_limit_h_min -11
_diffrn_reflns_limit_k_max 15
_diffrn_reflns_limit_k_min -15
_diffrn_reflns_limit_l_max 15
_diffrn_reflns_limit_l_min -15
_diffrn_reflns_number 10769
_diffrn_reflns_theta_full 25
_diffrn_reflns_theta_max 34.73
_diffrn_reflns_theta_min 2.73
_exptl_absorpt_coefficient_mu 0.300
_exptl_absorpt_correction_T_max 0.7468
_exptl_absorpt_correction_T_min 0.6900
_exptl_absorpt_correction_type multi-scan
_exptl_absorpt_process_details
;
(SADABS; Sheldrick, 2002)
;
_exptl_crystal_colour colorless
_exptl_crystal_density_diffrn 1.479
_exptl_crystal_density_method 'not measured'
_exptl_crystal_description Prism
_exptl_crystal_F_000 308
_exptl_crystal_size_max 0.25
_exptl_crystal_size_mid 0.14
_exptl_crystal_size_min 0.12
_refine_diff_density_max 0.5
_refine_diff_density_min -0.243
_refine_ls_extinction_method none
_refine_ls_goodness_of_fit_ref 1.039
_refine_ls_hydrogen_treatment constr
_refine_ls_matrix_type full
_refine_ls_number_parameters 184
_refine_ls_number_reflns 5204
_refine_ls_number_restraints 0
_refine_ls_restrained_S_all 1.039
_refine_ls_R_factor_all 0.0498
_refine_ls_R_factor_gt 0.0358
_refine_ls_shift/su_max 0.001
_refine_ls_shift/su_mean 0
_refine_ls_structure_factor_coef Fsqd
_refine_ls_weighting_details 'calc w=1/[\s^2^(Fo^2^)+(0.0528P)^2^+0.0790P] where P=(Fo^2^+2Fc^2^)/3'
_refine_ls_weighting_scheme calc
_refine_ls_wR_factor_gt 0.0936
_refine_ls_wR_factor_ref 0.1027
_reflns_number_gt 4090
_reflns_number_total 5204
_reflns_threshold_expression I>2sigma(I)
_cod_data_source_file hg5402sup1.cif
_cod_data_source_block I
_cod_database_code 2239885
_cod_database_fobs_code 2239885

loop_
_symmetry_equiv_pos_as_xyz
'x, y, z'
'-x, -y, -z'

loop_
_atom_site_type_symbol
_atom_site_label
_atom_site_fract_x
_atom_site_fract_y
_atom_site_fract_z
_atom_site_U_iso_or_equiv
_atom_site_adp_type
_atom_site_calc_flag
_atom_site_refinement_flags
_atom_site_occupancy
_atom_site_symmetry_multiplicity
C C1 1.27548(18) 1.02335(11) 0.38370(13) 0.0317(2) Uani d . 1 1
H H1B 1.3474 1.0184 0.4504 0.048 Uiso calc R 1 1
H H1A 1.1478 1.0451 0.4304 0.048 Uiso calc R 1 1
H H1C 1.3262 1.0958 0.2965 0.048 Uiso calc R 1 1
C C2 1.28321(17) 0.88354(11) 0.34275(11) 0.0266(2) Uani d . 1 1
H H2A 1.2118 0.8873 0.2747 0.032 Uiso calc R 1 1
H H2B 1.4116 0.8599 0.2961 0.032 Uiso calc R 1 1
C C3 1.21881(13) 0.64349(10) 0.46758(10) 0.01689(16) Uani d . 1 1
C C4 1.11813(13) 0.54830(9) 0.61114(10) 0.01547(15) Uani d . 1 1
C C5 1.14674(13) 0.39997(10) 0.64961(10) 0.01641(16) Uani d . 1 1
C C6 0.92888(13) 0.37156(9) 0.87752(10) 0.01595(16) Uani d . 1 1
C C7 0.83649(14) 0.28087(10) 1.01633(10) 0.01932(17) Uani d . 1 1
C C8 0.82466(19) 0.05352(12) 1.17645(13) 0.0316(2) Uani d . 1 1
H H8A 0.8799 -0.0381 1.176 0.047 Uiso calc R 1 1
H H8B 0.6908 0.0448 1.2073 0.047 Uiso calc R 1 1
H H8C 0.8618 0.0943 1.2434 0.047 Uiso calc R 1 1
C C9 0.70785(14) 0.33822(11) 1.12113(10) 0.02025(18) Uani d . 1 1
H H9 0.6474 0.2795 1.2116 0.024 Uiso calc R 1 1
C C10 0.66446(13) 0.48421(11) 1.09552(10) 0.01941(17) Uani d . 1 1
H H10 0.5761 0.5196 1.1683 0.023 Uiso calc R 1 1
C C11 0.75286(13) 0.57316(10) 0.96332(10) 0.01729(16) Uani d . 1 1
C C12 0.88663(12) 0.51757(9) 0.85187(10) 0.01559(16) Uani d . 1 1
C C13 0.98519(13) 0.60393(9) 0.71557(10) 0.01569(16) Uani d . 1 1
H H13 0.9603 0.7001 0.6955 0.019 Uiso calc R 1 1
C C14 0.61166(16) 0.78024(12) 1.03759(11) 0.0250(2) Uani d . 1 1
H H14A 0.4863 0.7439 1.0691 0.038 Uiso calc R 1 1
H H14B 0.6108 0.8806 0.9999 0.038 Uiso calc R 1 1
H H14C 0.661 0.7598 1.1196 0.038 Uiso calc R 1 1
N N1 1.05905(11) 0.31542(8) 0.77389(9) 0.01767(15) Uani d . 1 1
O O1 1.20348(11) 0.77897(8) 0.47853(8) 0.02506(16) Uani d . 1 1
O O2 0.88630(12) 0.14209(8) 1.03191(8) 0.02716(17) Uani d . 1 1
O O3 1.30129(11) 0.60788(8) 0.35513(8) 0.02479(16) Uani d . 1 1
O O4 0.72630(11) 0.71537(8) 0.92457(8) 0.02404(16) Uani d . 1 1
Cl Cl1 1.31414(4) 0.31664(3) 0.52818(3) 0.02578(7) Uani d . 1 1

loop_
_atom_site_aniso_label
_atom_site_aniso_U_11
_atom_site_aniso_U_22
_atom_site_aniso_U_33
_atom_site_aniso_U_12
_atom_site_aniso_U_13
_atom_site_aniso_U_23
C1 0.0359(6) 0.0187(5) 0.0298(5) -0.0004(4) 0.0026(5) -0.0019(4)
C2 0.0336(6) 0.0190(4) 0.0186(4) -0.0029(4) 0.0014(4) 0.0003(3)
C3 0.0171(4) 0.0168(4) 0.0160(4) -0.0001(3) -0.0032(3) -0.0043(3)
C4 0.0161(4) 0.0154(4) 0.0144(4) 0.0003(3) -0.0030(3) -0.0044(3)
C5 0.0173(4) 0.0158(4) 0.0164(4) 0.0020(3) -0.0038(3) -0.0064(3)
C6 0.0172(4) 0.0150(4) 0.0156(4) -0.0006(3) -0.0043(3) -0.0040(3)
C7 0.0221(4) 0.0163(4) 0.0184(4) -0.0029(3) -0.0048(3) -0.0028(3)
C8 0.0421(7) 0.0189(5) 0.0245(5) -0.0025(4) -0.0018(5) 0.0024(4)
C9 0.0207(4) 0.0213(4) 0.0160(4) -0.0050(3) -0.0021(3) -0.0024(3)
C10 0.0176(4) 0.0231(4) 0.0160(4) -0.0005(3) -0.0017(3) -0.0060(3)
C11 0.0174(4) 0.0179(4) 0.0157(4) 0.0019(3) -0.0033(3) -0.0051(3)
C12 0.0153(4) 0.0163(4) 0.0144(4) -0.0002(3) -0.0030(3) -0.0041(3)
C13 0.0170(4) 0.0140(4) 0.0149(4) 0.0006(3) -0.0030(3) -0.0036(3)
C14 0.0278(5) 0.0267(5) 0.0207(4) 0.0105(4) -0.0046(4) -0.0120(4)
N1 0.0199(4) 0.0154(3) 0.0174(3) 0.0006(3) -0.0046(3) -0.0047(3)
O1 0.0331(4) 0.0153(3) 0.0183(3) -0.0012(3) 0.0037(3) -0.0026(2)
O2 0.0384(4) 0.0146(3) 0.0212(3) -0.0004(3) -0.0009(3) -0.0010(3)
O3 0.0300(4) 0.0243(4) 0.0163(3) -0.0032(3) 0.0012(3) -0.0075(3)
O4 0.0294(4) 0.0186(3) 0.0183(3) 0.0073(3) 0.0005(3) -0.0054(3)
Cl1 0.02904(13) 0.02190(12) 0.02243(12) 0.00813(9) -0.00059(9) -0.00934(9)

loop_
_atom_type_symbol
_atom_type_description
_atom_type_scat_dispersion_real
_atom_type_scat_dispersion_imag
_atom_type_scat_source
C C 0.0033 0.0016 'International Tables Vol C Tables 4.2.6.8 and 6.1.1.4'
H H 0 0 'International Tables Vol C Tables 4.2.6.8 and 6.1.1.4'
N N 0.0061 0.0033 'International Tables Vol C Tables 4.2.6.8 and 6.1.1.4'
O O 0.0106 0.006 'International Tables Vol C Tables 4.2.6.8 and 6.1.1.4'
Cl Cl 0.1484 0.1585 'International Tables Vol C Tables 4.2.6.8 and 6.1.1.4'

loop_
_geom_angle_atom_site_label_1
_geom_angle_atom_site_label_2
_geom_angle_atom_site_label_3
_geom_angle
C2 C1 H1B 109.5
C2 C1 H1A 109.5
H1B C1 H1A 109.5
C2 C1 H1C 109.5
H1B C1 H1C 109.5
H1A C1 H1C 109.5
O1 C2 C1 106.85(9)
O1 C2 H2A 110.4
C1 C2 H2A 110.4
O1 C2 H2B 110.4
C1 C2 H2B 110.4
H2A C2 H2B 108.6
O3 C3 O1 123.25(9)
O3 C3 C4 126.28(9)
O1 C3 C4 110.46(8)
C13 C4 C5 116.02(8)
C13 C4 C3 119.42(9)
C5 C4 C3 124.56(8)
N1 C5 C4 125.27(8)
N1 C5 Cl1 114.12(7)
C4 C5 Cl1 120.60(7)
N1 C6 C12 121.71(8)
N1 C6 C7 118.96(9)
C12 C6 C7 119.31(8)
O2 C7 C9 125.81(9)
O2 C7 C6 115.43(9)
C9 C7 C6 118.76(9)
O2 C8 H8A 109.5
O2 C8 H8B 109.5
H8A C8 H8B 109.5
O2 C8 H8C 109.5
H8A C8 H8C 109.5
H8B C8 H8C 109.5
C7 C9 C10 122.07(9)
C7 C9 H9 119
C10 C9 H9 119
C11 C10 C9 120.01(9)
C11 C10 H10 120
C9 C10 H10 120
O4 C11 C10 126.18(8)
O4 C11 C12 114.27(8)
C10 C11 C12 119.55(9)
C13 C12 C6 117.50(8)
C13 C12 C11 122.18(9)
C6 C12 C11 120.29(8)
C4 C13 C12 121.12(9)
C4 C13 H13 119.4
C12 C13 H13 119.4
O4 C14 H14A 109.5
O4 C14 H14B 109.5
H14A C14 H14B 109.5
O4 C14 H14C 109.5
H14A C14 H14C 109.5
H14B C14 H14C 109.5
C5 N1 C6 118.38(8)
C3 O1 C2 115.86(8)
C7 O2 C8 116.99(8)
C11 O4 C14 116.88(8)

loop_
_geom_bond_atom_site_label_1
_geom_bond_atom_site_label_2
_geom_bond_distance
C1 C2 1.5050(17)
C1 H1B 0.96
C1 H1A 0.96
C1 H1C 0.96
C2 O1 1.4534(13)
C2 H2A 0.97
C2 H2B 0.97
C3 O3 1.2062(12)
C3 O1 1.3463(13)
C3 C4 1.4928(13)
C4 C13 1.3796(13)
C4 C5 1.4241(14)
C5 N1 1.3025(13)
C5 Cl1 1.7500(10)
C6 N1 1.3677(12)
C6 C12 1.4173(14)
C6 C7 1.4286(14)
C7 O2 1.3650(14)
C7 C9 1.3760(14)
C8 O2 1.4257(14)
C8 H8A 0.96
C8 H8B 0.96
C8 H8C 0.96
C9 C10 1.4189(15)
C9 H9 0.93
C10 C11 1.3722(14)
C10 H10 0.93
C11 O4 1.3656(13)
C11 C12 1.4254(13)
C12 C13 1.4068(13)
C13 H13 0.93
C14 O4 1.4301(12)
C14 H14A 0.96
C14 H14B 0.96
C14 H14C 0.96

loop_
_geom_hbond_atom_site_label_D
_geom_hbond_atom_site_label_H
_geom_hbond_atom_site_label_A
_geom_hbond_site_symmetry_A
_geom_hbond_distance_DH
_geom_hbond_distance_HA
_geom_hbond_distance_DA
_geom_hbond_angle_DHA
_geom_hbond_publ_flag
C10 H10 O3 1_456 0.9300 2.5600 3.482(2) 173.00 yes
C14 H14C N1 2_767 0.9600 2.6100 3.476(2) 150.00 yes
C13 H13 O1 . 0.9300 2.3400 2.6713(19) 101.00 ?
C13 H13 O4 . 0.9300 2.4200 2.7366(19) 100.00 ?

loop_
_geom_torsion_atom_site_label_1
_geom_torsion_atom_site_label_2
_geom_torsion_atom_site_label_3
_geom_torsion_atom_site_label_4
_geom_torsion
O3 C3 C4 C13 -160.43(10)
O1 C3 C4 C13 18.58(12)
O3 C3 C4 C5 18.55(16)
O1 C3 C4 C5 -162.43(9)
C13 C4 C5 N1 -0.45(14)
C3 C4 C5 N1 -179.46(9)
C13 C4 C5 Cl1 -178.93(7)
C3 C4 C5 Cl1 2.06(13)
N1 C6 C7 O2 -1.04(13)
C12 C6 C7 O2 -179.64(8)
N1 C6 C7 C9 178.96(9)
C12 C6 C7 C9 0.36(14)
O2 C7 C9 C10 179.98(9)
C6 C7 C9 C10 -0.02(15)
C7 C9 C10 C11 -0.50(15)
C9 C10 C11 O4 -179.27(9)
C9 C10 C11 C12 0.66(14)
N1 C6 C12 C13 -0.60(13)
C7 C6 C12 C13 177.95(9)
N1 C6 C12 C11 -178.76(9)
C7 C6 C12 C11 -0.20(13)
O4 C11 C12 C13 1.56(13)
C10 C11 C12 C13 -178.38(9)
O4 C11 C12 C6 179.62(8)
C10 C11 C12 C6 -0.32(14)
C5 C4 C13 C12 0.60(13)
C3 C4 C13 C12 179.67(8)
C6 C12 C13 C4 -0.11(13)
C11 C12 C13 C4 178.00(9)
C4 C5 N1 C6 -0.23(14)
Cl1 C5 N1 C6 178.33(7)
C12 C6 N1 C5 0.77(13)
C7 C6 N1 C5 -177.79(9)
O3 C3 O1 C2 3.72(15)
C4 C3 O1 C2 -175.33(8)
C1 C2 O1 C3 -172.08(10)
C9 C7 O2 C8 -11.40(15)
C6 C7 O2 C8 168.60(9)
C10 C11 O4 C14 7.48(15)
C12 C11 O4 C14 -172.46(9)
